data_4110683
loop_
_publ_author_name
'Shinbyoung Ahn'
'Fang Guo'
'Benson M. Kariuki'
'Kenneth D. M. Harris'

_publ_contact_author
;
K.D.M. Harris,
School of Chemistry, 
Cardiff University, Park Place, 
Cardiff CF10 3AT, Wales
;
_publ_contact_author_email HarrisKDM@cardiff.ac.uk
_publ_section_title
;
 Abundant Polymorphism in a System with Multiple Hydrogen-Bonding
 Opportunities: Oxalyl Dihydrazide
;
_journal_name_full 'Journal of the American Chemical Society'
_journal_page_first 8441
_journal_page_last 8452
_journal_paper_doi 10.1021/ja0573155
_journal_volume 128
_journal_year 2006
_chemical_formula_moiety 'C2 H6 N4 O2'
_chemical_formula_sum 'C2 H6 N4 O2'
_chemical_formula_weight 118.11
_chemical_name_systematic
;
 ?
;
_space_group_IT_number 14
_symmetry_cell_setting monoclinic
_symmetry_space_group_name_Hall '-P 2ybc'
_symmetry_space_group_name_H-M 'P 1 21/c 1'
_atom_sites_solution_hydrogens geom
_atom_sites_solution_primary direct
_atom_sites_solution_secondary difmap
_audit_creation_method SHELXL-97
_cell_angle_alpha 90.00
_cell_angle_beta 114.160(6)
_cell_angle_gamma 90.00
_cell_formula_units_Z 4
_cell_length_a 5.0795(4)
_cell_length_b 14.6679(14)
_cell_length_c 7.0345(7)
_cell_measurement_reflns_used 593
_cell_measurement_temperature 296(2)
_cell_measurement_theta_max 69.94
_cell_measurement_theta_min 6.03
_cell_volume 478.20(8)
_computing_cell_refinement SAINTPLUS
_computing_data_collection SMART
_computing_data_reduction SAINTPLUS
_computing_publication_material SHELXTL
_computing_structure_refinement SHELXTL
_computing_structure_solution SHELXTL
_diffrn_ambient_temperature 296(2)
_diffrn_measured_fraction_theta_full 0.920
_diffrn_measured_fraction_theta_max 0.920
_diffrn_measurement_device_type 'Bruker Smart 6000 CCD'
_diffrn_radiation_monochromator graphite
_diffrn_radiation_source 'fine-focus sealed tube'
_diffrn_radiation_type CuK\a
_diffrn_radiation_wavelength 1.54178
_diffrn_reflns_av_R_equivalents 0.0515
_diffrn_reflns_av_sigmaI/netI 0.0457
_diffrn_reflns_limit_h_max 6
_diffrn_reflns_limit_h_min -6
_diffrn_reflns_limit_k_max 17
_diffrn_reflns_limit_k_min -17
_diffrn_reflns_limit_l_max 8
_diffrn_reflns_limit_l_min -8
_diffrn_reflns_number 3013
_diffrn_reflns_theta_full 69.94
_diffrn_reflns_theta_max 69.94
_diffrn_reflns_theta_min 6.03
_exptl_absorpt_coefficient_mu 1.241
_exptl_absorpt_correction_T_max 0.9756
_exptl_absorpt_correction_T_min 0.7385
_exptl_absorpt_correction_type empirical
_exptl_absorpt_process_details sadabs
_exptl_crystal_colour colourless
_exptl_crystal_density_diffrn 1.641
_exptl_crystal_description needle
_exptl_crystal_F_000 248
_exptl_crystal_size_max 0.26
_exptl_crystal_size_mid 0.04
_exptl_crystal_size_min 0.02
_refine_diff_density_max 0.226
_refine_diff_density_min -0.258
_refine_diff_density_rms 0.061
_refine_ls_extinction_method none
_refine_ls_goodness_of_fit_ref 1.022
_refine_ls_hydrogen_treatment mixed
_refine_ls_matrix_type full
_refine_ls_number_parameters 89
_refine_ls_number_reflns 838
_refine_ls_number_restraints 0
_refine_ls_restrained_S_all 1.022
_refine_ls_R_factor_all 0.0658
_refine_ls_R_factor_gt 0.0436
_refine_ls_shift/su_max 0.000
_refine_ls_shift/su_mean 0.000
_refine_ls_structure_factor_coef Fsqd
_refine_ls_weighting_details 'calc w=1/[\s^2^(Fo^2^)+(0.0633P)^2^+0.0000P] where P=(Fo^2^+2Fc^2^)/3'
_refine_ls_weighting_scheme calc
_refine_ls_wR_factor_gt 0.1029
_refine_ls_wR_factor_ref 0.1133
_reflns_number_gt 593
_reflns_number_total 838
_reflns_threshold_expression >2sigma(I)
_cod_data_source_file ja0573155si20051103_024327_3.cif
_cod_data_source_block gamma
_cod_database_code 4110683

loop_
_symmetry_equiv_pos_as_xyz
'x, y, z'
'-x, y+1/2, -z+1/2'
'-x, -y, -z'
'x, -y-1/2, z-1/2'

loop_
_atom_site_label
_atom_site_type_symbol
_atom_site_fract_x
_atom_site_fract_y
_atom_site_fract_z
_atom_site_U_iso_or_equiv
_atom_site_adp_type
_atom_site_occupancy
_atom_site_symmetry_multiplicity
_atom_site_calc_flag
_atom_site_refinement_flags
C1 C 0.1636(4) -0.15713(15) 0.1591(3) 0.0231(5) Uani 1 1 d .
C2 C 0.2151(4) -0.25848(17) 0.1448(4) 0.0239(5) Uani 1 1 d .
N1 N 0.3876(4) -0.01052(15) 0.1857(4) 0.0332(6) Uani 1 1 d .
N2 N 0.3785(4) -0.10636(13) 0.1619(3) 0.0275(5) Uani 1 1 d .
H2 H 0.5211 -0.1328 0.1486 0.033 Uiso 1 1 calc R
N3 N 0.0002(4) -0.31118(13) 0.1386(3) 0.0268(5) Uani 1 1 d .
H3 H -0.1496 -0.2862 0.1442 0.032 Uiso 1 1 calc R
N4 N 0.0083(5) -0.40729(14) 0.1230(4) 0.0305(5) Uani 1 1 d .
O1 O -0.0599(3) -0.12750(11) 0.1677(3) 0.0309(5) Uani 1 1 d .
O2 O 0.4398(3) -0.28765(12) 0.1394(3) 0.0380(5) Uani 1 1 d .
H1A H 0.278(7) 0.016(2) 0.065(5) 0.057(10) Uiso 1 1 d .
H1B H 0.301(6) 0.004(2) 0.276(5) 0.050(9) Uiso 1 1 d .
H4A H 0.192(8) -0.423(2) 0.195(5) 0.056(10) Uiso 1 1 d .
H4B H -0.019(7) -0.417(2) -0.015(6) 0.059(10) Uiso 1 1 d .

loop_
_atom_site_aniso_label
_atom_site_aniso_U_11
_atom_site_aniso_U_22
_atom_site_aniso_U_33
_atom_site_aniso_U_23
_atom_site_aniso_U_13
_atom_site_aniso_U_12
C1 0.0192(10) 0.0232(12) 0.0280(11) 0.0011(10) 0.0107(9) 0.0009(9)
C2 0.0206(10) 0.0233(12) 0.0283(11) 0.0027(10) 0.0104(9) -0.0001(9)
N1 0.0290(10) 0.0224(11) 0.0538(15) -0.0026(11) 0.0226(11) -0.0032(9)
N2 0.0214(9) 0.0212(11) 0.0459(12) -0.0022(9) 0.0201(9) -0.0002(8)
N3 0.0222(9) 0.0196(10) 0.0431(12) -0.0012(9) 0.0182(9) 0.0005(8)
N4 0.0291(11) 0.0189(10) 0.0460(14) 0.0031(10) 0.0179(10) 0.0009(9)
O1 0.0230(8) 0.0255(9) 0.0510(11) -0.0002(8) 0.0221(8) 0.0012(7)
O2 0.0242(8) 0.0283(9) 0.0703(14) -0.0001(9) 0.0283(9) 0.0011(7)

loop_
_atom_type_symbol
_atom_type_description
_atom_type_scat_dispersion_real
_atom_type_scat_dispersion_imag
_atom_type_scat_source
C C 0.0181 0.0091 'International Tables Vol C Tables 4.2.6.8 and 6.1.1.4'
H H 0.0000 0.0000 'International Tables Vol C Tables 4.2.6.8 and 6.1.1.4'
N N 0.0311 0.0180 'International Tables Vol C Tables 4.2.6.8 and 6.1.1.4'
O O 0.0492 0.0322 'International Tables Vol C Tables 4.2.6.8 and 6.1.1.4'

loop_
_geom_angle_atom_site_label_1
_geom_angle_atom_site_label_2
_geom_angle_atom_site_label_3
_geom_angle
O1 C1 N2 124.9(2)
O1 C1 C2 122.13(19)
N2 C1 C2 113.00(17)
O2 C2 N3 123.9(2)
O2 C2 C1 121.8(2)
N3 C2 C1 114.30(18)
C1 N2 N1 123.46(19)
C2 N3 N4 122.29(18)

loop_
_geom_bond_atom_site_label_1
_geom_bond_atom_site_label_2
_geom_bond_distance
C1 O1 1.240(3)
C1 N2 1.315(3)
C1 C2 1.520(3)
C2 O2 1.234(3)
C2 N3 1.324(3)
N1 N2 1.414(3)
N3 N4 1.416(3)

loop_
_cod_related_entry_id
_cod_related_entry_database
_cod_related_entry_code
1 ChemSpider 13226
